data_4316340
loop_
_publ_author_name
'Louise S. Natrajan'
'Ntai M. Khoabane'
'Benjamin L. Dadds'
'Christopher A. Muryn'
'Robin G. Pritchard'
'Sarah L. Heath'
'Alan M. Kenwright'
'Ilya Kuprov'
'Stephen Faulkner'

_publ_section_title
;
 Probing the Structure, Conformation, and Stereochemical Exchange in a
 Family of Lanthanide Complexes Derived from Tetrapyridyl-Appended Cyclen
;
_journal_name_full 'Inorganic Chemistry'
_journal_page_first 7700
_journal_page_last 7709
_journal_paper_doi 10.1021/ic100447m
_journal_volume 49
_journal_year 2010
_chemical_formula_sum 'C35 H44 Cl3 F6 N8 O8 Pr S2'
_chemical_formula_weight 1130.16
_chemical_name_systematic
;
 ?
;
_space_group_IT_number 14
_symmetry_cell_setting monoclinic
_symmetry_space_group_name_Hall '-P 2ybc'
_symmetry_space_group_name_H-M 'P 1 21/c 1'
_atom_sites_solution_hydrogens geom
_atom_sites_solution_primary direct
_atom_sites_solution_secondary difmap
_audit_creation_method SHELXL-97
_cell_angle_alpha 90.00
_cell_angle_beta 90.324(4)
_cell_angle_gamma 90.00
_cell_formula_units_Z 4
_cell_length_a 11.7936(7)
_cell_length_b 21.2601(10)
_cell_length_c 16.9214(6)
_cell_measurement_reflns_used 12809
_cell_measurement_temperature 100(2)
_cell_measurement_theta_max 3.9538
_cell_measurement_theta_min 2.5665
_cell_volume 4242.7(4)
_computing_cell_refinement
;
CrysAlis RED, Oxford Diffraction Ltd., 
Version 1.171.30.2 (release 11-05-2006 CrysAlis171 .NET) 
(compiled May 11 2006,17:41:17)
;
_computing_data_collection
;
CrysAlis CCD, Oxford Diffraction Ltd., 
Version 1.171.30.2 (release 11-05-2006 CrysAlis171 .NET) 
(compiled May 11 2006,17:41:17)
;
_computing_data_reduction
;
CrysAlis RED, Oxford Diffraction Ltd., 
Version 1.171.30.2 (release 11-05-2006 CrysAlis171 .NET) 
(compiled May 11 2006,17:41:17)
;
_computing_molecular_graphics 'Bruker SHELXTL (Sheldrick, 1997)'
_computing_publication_material 'Bruker SHELXTL (Sheldrick, 1997)'
_computing_structure_refinement 'SHELXL-97 (Sheldrick, 1997)'
_computing_structure_solution 'SHELXS-97 (Sheldrick, 1990)'
_diffrn_ambient_temperature 100(2)
_diffrn_detector_area_resol_mean 8.3367
_diffrn_measured_fraction_theta_full 0.998
_diffrn_measured_fraction_theta_max 0.995
_diffrn_measurement_device_type 'multiwire proportional'
_diffrn_measurement_method 'phi and omega scans'
_diffrn_radiation_monochromator graphite
_diffrn_radiation_source 'fine-focus sealed tube'
_diffrn_radiation_type MoK\a
_diffrn_radiation_wavelength 0.71073
_diffrn_reflns_av_R_equivalents 0.0514
_diffrn_reflns_av_sigmaI/netI 0.0867
_diffrn_reflns_limit_h_max 16
_diffrn_reflns_limit_h_min -16
_diffrn_reflns_limit_k_max 30
_diffrn_reflns_limit_k_min -30
_diffrn_reflns_limit_l_max 24
_diffrn_reflns_limit_l_min -14
_diffrn_reflns_number 42958
_diffrn_reflns_theta_full 27.50
_diffrn_reflns_theta_max 30.58
_diffrn_reflns_theta_min 3.12
_exptl_absorpt_coefficient_mu 1.523
_exptl_absorpt_correction_T_max 1.07003
_exptl_absorpt_correction_T_min 0.93082
_exptl_absorpt_correction_type multi-scan
_exptl_absorpt_process_details
;
CrysAlis RED, Oxford Diffraction Ltd., 
Version 1.171.30.2 (release 11-05-2006 CrysAlis171 .NET) 
(compiled May 11 2006,17:41:17) 
Empirical absorption correction using spherical harmonics, 
implemented in SCALE3 ABSPACK scaling algorithm.
;
_exptl_crystal_colour colourless
_exptl_crystal_density_diffrn 1.769
_exptl_crystal_density_method 'not measured'
_exptl_crystal_description block
_exptl_crystal_F_000 2280
_exptl_crystal_size_max 0.342
_exptl_crystal_size_mid 0.150
_exptl_crystal_size_min 0.028
_refine_diff_density_max 2.340
_refine_diff_density_min -1.169
_refine_diff_density_rms 0.245
_refine_ls_extinction_method none
_refine_ls_goodness_of_fit_ref 0.919
_refine_ls_hydrogen_treatment constr
_refine_ls_matrix_type full
_refine_ls_number_parameters 552
_refine_ls_number_reflns 12970
_refine_ls_number_restraints 0
_refine_ls_restrained_S_all 0.919
_refine_ls_R_factor_all 0.1169
_refine_ls_R_factor_gt 0.0542
_refine_ls_shift/su_max 0.000
_refine_ls_shift/su_mean 0.000
_refine_ls_structure_factor_coef Fsqd
_refine_ls_weighting_details 'calc w=1/[\s^2^(Fo^2^)+(0.1033P)^2^+0.0000P] where P=(Fo^2^+2Fc^2^)/3'
_refine_ls_weighting_scheme calc
_refine_ls_wR_factor_gt 0.1472
_refine_ls_wR_factor_ref 0.1693
_reflns_number_gt 6730
_reflns_number_total 12970
_reflns_threshold_expression >2sigma(I)
_cod_data_source_file ic100447m_si_008.cif
_cod_data_source_block osf6
_cod_database_code 4316340

loop_
_symmetry_equiv_pos_as_xyz
'x, y, z'
'-x, y+1/2, -z+1/2'
'-x, -y, -z'
'x, -y-1/2, z-1/2'

loop_
_atom_site_label
_atom_site_type_symbol
_atom_site_fract_x
_atom_site_fract_y
_atom_site_fract_z
_atom_site_U_iso_or_equiv
_atom_site_adp_type
_atom_site_occupancy
_atom_site_symmetry_multiplicity
_atom_site_calc_flag
_atom_site_refinement_flags
_atom_site_disorder_assembly
_atom_site_disorder_group
Pr1 Pr -0.75001(2) 0.249995(13) -0.172233(14) 0.01734(8) Uani 1 1 d . . .
Cl1 Cl -0.75021(11) 0.24995(6) -0.33566(6) 0.0250(2) Uani 1 1 d . . .
Cl2 Cl -1.35265(13) 0.28786(8) -0.36733(10) 0.0438(4) Uani 1 1 d . . .
Cl3 Cl -1.14749(13) 0.21206(8) -0.36726(10) 0.0430(4) Uani 1 1 d . . .
S1 S 0.26816(13) -0.08425(7) 0.52343(10) 0.0349(4) Uani 1 1 d . . .
S2 S -0.23177(13) 0.08419(7) -0.02331(10) 0.0350(4) Uani 1 1 d . . .
O1S1 O 0.2985(5) -0.0585(3) 0.4511(3) 0.0629(15) Uani 1 1 d . . .
O2S1 O 0.1512(4) -0.0770(3) 0.5471(4) 0.0682(16) Uani 1 1 d . . .
O3S1 O 0.3154(5) -0.1437(2) 0.5421(4) 0.0772(19) Uani 1 1 d . . .
F1S1 F 0.3304(4) -0.0518(2) 0.6675(3) 0.0756(14) Uani 1 1 d . . .
F2S1 F 0.4497(4) -0.0274(2) 0.5794(3) 0.0654(13) Uani 1 1 d . . .
F3S1 F 0.3003(4) 0.02590(19) 0.5918(3) 0.0572(11) Uani 1 1 d . . .
O1S2 O -0.2037(5) 0.0586(3) 0.0494(3) 0.0504(6) Uiso 0.830(4) 1 d P A 1
O2S2 O -0.3486(5) 0.0762(3) -0.0476(3) 0.0504(6) Uiso 0.830(4) 1 d P A 1
O3S2 O -0.1826(5) 0.1437(3) -0.0426(3) 0.0504(6) Uiso 0.830(4) 1 d P A 1
F1S2 F -0.1706(4) 0.0516(2) -0.1693(3) 0.0504(6) Uiso 0.830(4) 1 d P A 1
F2S2 F -0.0497(5) 0.0280(3) -0.0827(3) 0.0504(6) Uiso 0.830(4) 1 d P A 1
F3S2 F -0.1952(5) -0.0268(3) -0.0931(4) 0.0504(6) Uiso 0.830(4) 1 d P A 1
O4S2 O -0.313(2) 0.0422(14) 0.0260(17) 0.0504(6) Uiso 0.170(4) 1 d P A 2
O5S2 O -0.140(2) 0.1079(14) 0.0300(17) 0.0504(6) Uiso 0.170(4) 1 d P A 2
O6S2 O -0.287(2) 0.1433(14) -0.0441(17) 0.0504(6) Uiso 0.170(4) 1 d P A 2
F4S2 F -0.115(2) 0.0844(12) -0.1399(14) 0.0504(6) Uiso 0.170(4) 1 d P A 2
F5S2 F -0.057(2) 0.0213(13) -0.0510(15) 0.0504(6) Uiso 0.170(4) 1 d P A 2
F6S2 F -0.225(2) -0.0184(15) -0.0863(18) 0.0504(6) Uiso 0.170(4) 1 d P A 2
O1 O 0.4587(8) 0.4802(5) 0.4506(6) 0.147(4) Uani 1 1 d . . .
O2 O 0.0401(8) 0.0193(5) 0.4513(6) 0.143(4) Uani 1 1 d . . .
N3 N -0.7715(4) 0.15256(19) -0.0729(2) 0.0218(9) Uani 1 1 d . . .
N1 N -0.7281(4) 0.3474(2) -0.0731(2) 0.0214(9) Uani 1 1 d . . .
N2 N -0.9266(4) 0.26237(18) -0.0718(3) 0.0209(9) Uani 1 1 d . . .
N8 N -0.5675(4) 0.1865(2) -0.2210(3) 0.0254(9) Uani 1 1 d . . .
N6 N -0.9316(4) 0.3134(2) -0.2216(3) 0.0256(9) Uani 1 1 d . . .
N4 N -0.5729(4) 0.23755(18) -0.0720(3) 0.0215(9) Uani 1 1 d . . .
N7 N -0.8588(4) 0.1469(2) -0.2209(3) 0.0269(10) Uani 1 1 d . . .
N5 N -0.6411(4) 0.3531(2) -0.2206(3) 0.0272(10) Uani 1 1 d . . .
C7 C -0.5743(4) 0.2858(2) -0.0093(3) 0.0223(10) Uani 1 1 d . . .
H7A H -0.4989 0.2894 0.0134 0.027 Uiso 1 1 calc R . .
H7B H -0.6253 0.2724 0.0322 0.027 Uiso 1 1 calc R . .
C3 C -0.9258(4) 0.2145(2) -0.0093(3) 0.0228(11) Uani 1 1 d . . .
H3A H -1.0014 0.2109 0.0127 0.027 Uiso 1 1 calc R . .
H3B H -0.8750 0.2277 0.0328 0.027 Uiso 1 1 calc R . .
C8 C -0.6111(4) 0.3491(2) -0.0392(3) 0.0238(11) Uani 1 1 d . . .
H8A H -0.6086 0.3791 0.0039 0.029 Uiso 1 1 calc R . .
H8B H -0.5587 0.3632 -0.0794 0.029 Uiso 1 1 calc R . .
C21 C -1.0318(4) 0.3005(2) -0.1884(3) 0.0237(11) Uani 1 1 d . . .
C4 C -0.8889(4) 0.1516(3) -0.0393(3) 0.0248(11) Uani 1 1 d . . .
H4A H -0.9417 0.1377 -0.0798 0.030 Uiso 1 1 calc R . .
H4B H -0.8915 0.1214 0.0037 0.030 Uiso 1 1 calc R . .
C1 C -0.8114(4) 0.3460(2) -0.0070(3) 0.0238(11) Uani 1 1 d . . .
H1A H -0.8160 0.3874 0.0168 0.029 Uiso 1 1 calc R . .
H1B H -0.7854 0.3167 0.0332 0.029 Uiso 1 1 calc R . .
C5 C -0.6885(4) 0.1541(2) -0.0066(3) 0.0239(11) Uani 1 1 d . . .
H5A H -0.6839 0.1128 0.0176 0.029 Uiso 1 1 calc R . .
H5B H -0.7138 0.1837 0.0332 0.029 Uiso 1 1 calc R . .
C40 C -0.4685(4) 0.2439(3) -0.1189(3) 0.0258(11) Uani 1 1 d . . .
H40A H -0.4032 0.2354 -0.0853 0.031 Uiso 1 1 calc R . .
H40B H -0.4622 0.2868 -0.1380 0.031 Uiso 1 1 calc R . .
C44 C -0.4736(5) 0.1203(3) -0.3138(3) 0.0323(13) Uani 1 1 d . . .
H44A H -0.4774 0.0936 -0.3572 0.039 Uiso 1 1 calc R . .
C34 C -0.9621(5) 0.0892(3) -0.3195(4) 0.0357(14) Uani 1 1 d . . .
H34A H -1.0095 0.0899 -0.3636 0.043 Uiso 1 1 calc R . .
C41 C -0.4679(4) 0.1994(2) -0.1880(3) 0.0228(10) Uani 1 1 d . . .
C31 C -0.8276(4) 0.0919(3) -0.1902(3) 0.0263(11) Uani 1 1 d . . .
C11 C -0.6724(4) 0.4080(3) -0.1903(3) 0.0256(11) Uani 1 1 d . . .
C24 C -1.0272(5) 0.3800(3) -0.3140(4) 0.0320(13) Uani 1 1 d . . .
H24A H -1.0241 0.4069 -0.3573 0.038 Uiso 1 1 calc R . .
C14 C -0.5380(5) 0.4108(3) -0.3201(4) 0.0372(14) Uani 1 1 d . . .
H14A H -0.4919 0.4102 -0.3645 0.045 Uiso 1 1 calc R . .
C20 C -1.0321(4) 0.2559(3) -0.1191(3) 0.0255(11) Uani 1 1 d . . .
H20A H -1.0971 0.2647 -0.0860 0.031 Uiso 1 1 calc R . .
H20B H -1.0388 0.2130 -0.1382 0.031 Uiso 1 1 calc R . .
C30 C -0.7544(4) 0.0937(2) -0.1181(3) 0.0222(11) Uani 1 1 d . . .
H30A H -0.7718 0.0580 -0.0847 0.027 Uiso 1 1 calc R . .
H30B H -0.6754 0.0906 -0.1334 0.027 Uiso 1 1 calc R . .
C10 C -0.7457(4) 0.4062(2) -0.1175(3) 0.0228(11) Uani 1 1 d . . .
H10A H -0.7274 0.4418 -0.0839 0.027 Uiso 1 1 calc R . .
H10B H -0.8248 0.4096 -0.1329 0.027 Uiso 1 1 calc R . .
C2 C -0.9276(4) 0.3263(2) -0.0358(3) 0.0236(11) Uani 1 1 d . . .
H2A H -0.9799 0.3268 0.0083 0.028 Uiso 1 1 calc R . .
H2B H -0.9546 0.3565 -0.0746 0.028 Uiso 1 1 calc R . .
C23 C -1.1298(5) 0.3658(3) -0.2795(4) 0.0336(13) Uani 1 1 d . . .
H23A H -1.1966 0.3826 -0.2999 0.040 Uiso 1 1 calc R . .
C2S C -0.1603(5) 0.0338(3) -0.0941(4) 0.0405(15) Uani 1 1 d . A .
C32 C -0.8595(5) 0.0349(3) -0.2216(4) 0.0328(13) Uani 1 1 d . . .
H32A H -0.8354 -0.0025 -0.1984 0.039 Uiso 1 1 calc R . .
C6 C -0.5721(4) 0.1734(2) -0.0359(3) 0.0236(11) Uani 1 1 d . . .
H6A H -0.5189 0.1727 0.0080 0.028 Uiso 1 1 calc R . .
H6B H -0.5465 0.1431 -0.0748 0.028 Uiso 1 1 calc R . .
C42 C -0.3670(5) 0.1733(3) -0.2157(4) 0.0306(12) Uani 1 1 d . . .
H42A H -0.2984 0.1824 -0.1909 0.037 Uiso 1 1 calc R . .
C1S C 0.3381(6) -0.0341(3) 0.5947(4) 0.0421(16) Uani 1 1 d . . .
C22 C -1.1328(5) 0.3267(3) -0.2152(4) 0.0307(12) Uani 1 1 d . . .
H22A H -1.2009 0.3179 -0.1901 0.037 Uiso 1 1 calc R . .
C43 C -0.3702(5) 0.1342(3) -0.2796(4) 0.0346(13) Uani 1 1 d . . .
H43A H -0.3037 0.1171 -0.2998 0.041 Uiso 1 1 calc R . .
C12 C -0.6404(5) 0.4650(3) -0.2218(4) 0.0337(13) Uani 1 1 d . . .
H12A H -0.6647 0.5024 -0.1990 0.040 Uiso 1 1 calc R . .
C15 C -0.5736(5) 0.3557(3) -0.2858(4) 0.0328(14) Uani 1 1 d . . .
H15A H -0.5503 0.3180 -0.3083 0.039 Uiso 1 1 calc R . .
C35 C -0.9261(5) 0.1448(3) -0.2855(3) 0.0332(14) Uani 1 1 d . . .
H35A H -0.9495 0.1826 -0.3081 0.040 Uiso 1 1 calc R . .
C3S C -1.2506(6) 0.2500(4) -0.4245(4) 0.0457(16) Uani 1 1 d . . .
H3S1 H -1.2140 0.2808 -0.4582 0.055 Uiso 1 1 calc R . .
H3S2 H -1.2877 0.2194 -0.4583 0.055 Uiso 1 1 calc R . .
C45 C -0.5697(5) 0.1458(2) -0.2839(3) 0.0274(12) Uani 1 1 d . . .
H45A H -0.6391 0.1353 -0.3067 0.033 Uiso 1 1 calc R . .
C33 C -0.9279(6) 0.0337(3) -0.2882(4) 0.0397(15) Uani 1 1 d . . .
H33A H -0.9499 -0.0042 -0.3109 0.048 Uiso 1 1 calc R . .
C13 C -0.5714(6) 0.4658(3) -0.2880(4) 0.0396(15) Uani 1 1 d . . .
H13A H -0.5484 0.5039 -0.3099 0.047 Uiso 1 1 calc R . .
C25 C -0.9307(5) 0.3541(2) -0.2840(3) 0.0265(12) Uani 1 1 d . . .
H25A H -0.8617 0.3645 -0.3068 0.032 Uiso 1 1 calc R . .

loop_
_atom_site_aniso_label
_atom_site_aniso_U_11
_atom_site_aniso_U_22
_atom_site_aniso_U_33
_atom_site_aniso_U_23
_atom_site_aniso_U_13
_atom_site_aniso_U_12
Pr1 0.02251(13) 0.01221(11) 0.01729(12) 0.00000(13) 0.00006(8) -0.00390(11)
Cl1 0.0353(6) 0.0204(5) 0.0192(5) 0.0006(6) -0.0003(4) -0.0010(6)
Cl2 0.0325(8) 0.0434(9) 0.0554(10) 0.0018(8) -0.0007(7) 0.0061(6)
Cl3 0.0323(8) 0.0432(9) 0.0535(10) -0.0021(8) 0.0004(7) 0.0052(6)
S1 0.0309(7) 0.0230(7) 0.0507(10) 0.0101(7) -0.0012(7) 0.0032(6)
S2 0.0320(8) 0.0215(7) 0.0516(10) 0.0101(7) 0.0007(7) -0.0033(6)
O1S1 0.079(4) 0.060(4) 0.050(3) -0.011(3) 0.012(3) -0.002(3)
O2S1 0.041(3) 0.079(4) 0.085(4) 0.018(3) -0.007(3) -0.014(3)
O3S1 0.081(4) 0.028(3) 0.122(5) 0.003(3) -0.018(4) 0.009(3)
F1S1 0.092(4) 0.071(3) 0.064(3) 0.024(3) -0.010(3) -0.015(3)
F2S1 0.043(2) 0.062(3) 0.091(3) -0.008(3) 0.004(2) -0.009(2)
F3S1 0.062(3) 0.039(2) 0.071(3) -0.004(2) 0.004(2) 0.0158(19)
O1 0.133(8) 0.129(8) 0.179(10) -0.016(7) 0.012(7) 0.000(6)
O2 0.123(7) 0.141(9) 0.166(9) 0.013(7) -0.009(6) 0.011(6)
N3 0.030(2) 0.014(2) 0.022(2) -0.0015(17) 0.0020(18) -0.0051(16)
N1 0.028(2) 0.016(2) 0.020(2) 0.0026(17) -0.0015(18) -0.0048(16)
N2 0.028(2) 0.015(2) 0.020(2) -0.0015(15) -0.0002(17) -0.0038(14)
N8 0.032(2) 0.021(2) 0.024(2) -0.0001(19) 0.0034(18) 0.0002(18)
N6 0.030(2) 0.023(2) 0.024(2) -0.0010(19) -0.0017(18) -0.0004(18)
N4 0.024(2) 0.018(2) 0.022(2) 0.0028(16) 0.0012(17) -0.0036(15)
N7 0.037(3) 0.021(2) 0.023(2) 0.0015(18) -0.0046(19) -0.0073(19)
N5 0.035(3) 0.023(2) 0.023(2) -0.0013(19) 0.0037(19) -0.0092(19)
C7 0.026(3) 0.022(3) 0.018(2) -0.003(2) -0.004(2) -0.004(2)
C3 0.028(3) 0.019(3) 0.022(3) 0.002(2) 0.004(2) -0.0052(19)
C8 0.022(3) 0.020(3) 0.029(3) -0.004(2) -0.001(2) -0.0074(19)
C21 0.029(3) 0.017(2) 0.025(3) -0.007(2) -0.001(2) -0.0022(19)
C4 0.027(3) 0.023(3) 0.025(3) 0.003(2) 0.003(2) -0.007(2)
C1 0.033(3) 0.019(2) 0.020(3) -0.004(2) 0.006(2) -0.004(2)
C5 0.031(3) 0.016(2) 0.025(3) 0.003(2) -0.004(2) -0.005(2)
C40 0.023(2) 0.024(3) 0.030(3) -0.002(2) 0.001(2) -0.006(2)
C44 0.048(3) 0.020(3) 0.029(3) 0.001(2) 0.002(3) 0.006(2)
C34 0.040(3) 0.037(3) 0.030(3) -0.006(3) -0.010(3) -0.010(3)
C41 0.027(3) 0.015(2) 0.027(3) 0.004(2) 0.001(2) -0.0027(18)
C31 0.029(3) 0.024(3) 0.026(3) 0.002(2) 0.003(2) -0.008(2)
C11 0.026(3) 0.022(3) 0.028(3) 0.000(2) -0.003(2) -0.009(2)
C24 0.045(3) 0.019(3) 0.032(3) -0.001(2) -0.001(3) 0.008(2)
C14 0.041(3) 0.040(4) 0.031(3) 0.004(3) 0.015(3) -0.014(3)
C20 0.024(2) 0.027(3) 0.025(2) -0.002(2) -0.0002(19) -0.007(2)
C30 0.030(3) 0.015(2) 0.022(3) 0.000(2) 0.000(2) -0.004(2)
C10 0.030(3) 0.017(2) 0.021(3) 0.000(2) -0.002(2) -0.004(2)
C2 0.026(3) 0.020(3) 0.024(3) -0.002(2) 0.001(2) -0.001(2)
C23 0.034(3) 0.025(3) 0.041(4) -0.005(3) -0.007(3) 0.009(2)
C2S 0.037(3) 0.042(4) 0.043(4) 0.003(3) -0.005(3) -0.021(3)
C32 0.041(3) 0.018(3) 0.040(3) -0.003(2) 0.003(3) -0.008(2)
C6 0.026(3) 0.020(3) 0.025(3) 0.006(2) 0.001(2) 0.000(2)
C42 0.030(3) 0.024(3) 0.038(3) 0.004(2) 0.001(2) 0.002(2)
C1S 0.040(4) 0.043(4) 0.043(4) 0.002(3) 0.008(3) 0.020(3)
C22 0.028(3) 0.023(3) 0.041(3) -0.005(2) 0.000(2) 0.001(2)
C43 0.036(3) 0.022(3) 0.046(4) 0.001(3) 0.006(3) 0.006(2)
C12 0.045(3) 0.016(3) 0.040(3) 0.004(2) -0.002(3) -0.005(2)
C15 0.040(3) 0.027(3) 0.032(3) -0.006(3) 0.007(3) -0.009(2)
C35 0.040(3) 0.029(3) 0.031(3) 0.007(3) -0.008(3) -0.013(2)
C3S 0.051(4) 0.055(4) 0.032(3) -0.003(4) -0.001(3) 0.019(3)
C45 0.034(3) 0.020(3) 0.029(3) -0.003(2) 0.000(2) 0.003(2)
C33 0.050(4) 0.024(3) 0.044(4) -0.009(3) 0.000(3) -0.013(3)
C13 0.052(4) 0.023(3) 0.044(4) 0.010(3) 0.002(3) -0.010(3)
C25 0.036(3) 0.020(3) 0.023(3) 0.005(2) -0.001(2) 0.001(2)

loop_
_atom_type_symbol
_atom_type_description
_atom_type_scat_dispersion_real
_atom_type_scat_dispersion_imag
_atom_type_scat_source
C C 0.0033 0.0016 'International Tables Vol C Tables 4.2.6.8 and 6.1.1.4'
H H 0.0000 0.0000 'International Tables Vol C Tables 4.2.6.8 and 6.1.1.4'
N N 0.0061 0.0033 'International Tables Vol C Tables 4.2.6.8 and 6.1.1.4'
Cl Cl 0.1484 0.1585 'International Tables Vol C Tables 4.2.6.8 and 6.1.1.4'
Pr Pr -0.2180 2.8214 'International Tables Vol C Tables 4.2.6.8 and 6.1.1.4'
F F 0.0171 0.0103 'International Tables Vol C Tables 4.2.6.8 and 6.1.1.4'
O O 0.0106 0.0060 'International Tables Vol C Tables 4.2.6.8 and 6.1.1.4'
S S 0.1246 0.1234 'International Tables Vol C Tables 4.2.6.8 and 6.1.1.4'

loop_
_geom_angle_atom_site_label_1
_geom_angle_atom_site_label_2
_geom_angle_atom_site_label_3
_geom_angle
_geom_angle_site_symmetry_1
_geom_angle_site_symmetry_3
_geom_angle_publ_flag
N6 Pr1 N7 86.22(13) . . ?
N6 Pr1 N5 82.87(14) . . ?
N7 Pr1 N5 144.16(13) . . ?
N6 Pr1 N8 143.71(13) . . ?
N7 Pr1 N8 82.91(14) . . ?
N5 Pr1 N8 86.00(13) . . ?
N6 Pr1 N1 83.09(13) . . ?
N7 Pr1 N1 150.90(13) . . ?
N5 Pr1 N1 60.81(13) . . ?
N8 Pr1 N1 120.59(13) . . ?
N6 Pr1 N3 120.63(13) . . ?
N7 Pr1 N3 60.78(13) . . ?
N5 Pr1 N3 150.88(13) . . ?
N8 Pr1 N3 83.27(13) . . ?
N1 Pr1 N3 102.37(12) . . ?
N6 Pr1 N4 150.06(13) . . ?
N7 Pr1 N4 118.90(13) . . ?
N5 Pr1 N4 84.32(13) . . ?
N8 Pr1 N4 61.50(13) . . ?
N1 Pr1 N4 67.05(13) . . ?
N3 Pr1 N4 66.76(12) . . ?
N6 Pr1 N2 61.82(13) . . ?
N7 Pr1 N2 84.47(13) . . ?
N5 Pr1 N2 119.04(13) . . ?
N8 Pr1 N2 149.94(13) . . ?
N1 Pr1 N2 66.63(12) . . ?
N3 Pr1 N2 66.77(12) . . ?
N4 Pr1 N2 102.14(12) . . ?
N6 Pr1 Cl1 71.93(10) . . ?
N7 Pr1 Cl1 72.13(10) . . ?
N5 Pr1 Cl1 72.03(10) . . ?
N8 Pr1 Cl1 71.79(10) . . ?
N1 Pr1 Cl1 128.79(9) . . ?
N3 Pr1 Cl1 128.85(9) . . ?
N4 Pr1 Cl1 128.71(10) . . ?
N2 Pr1 Cl1 129.15(9) . . ?
O1S1 S1 O3S1 116.5(4) . . ?
O1S1 S1 O2S1 116.9(3) . . ?
O3S1 S1 O2S1 114.0(4) . . ?
O1S1 S1 C1S 103.7(3) . . ?
O3S1 S1 C1S 101.5(3) . . ?
O2S1 S1 C1S 100.7(3) . . ?
O1S2 S2 O3S2 117.1(4) . . ?
O1S2 S2 O2S2 115.5(3) . . ?
O3S2 S2 O2S2 115.2(3) . . ?
O1S2 S2 O6S2 131.2(12) . . ?
O3S2 S2 O6S2 50.5(11) . . ?
O2S2 S2 O6S2 66.9(12) . . ?
O1S2 S2 O5S2 55.0(11) . . ?
O3S2 S2 O5S2 63.0(11) . . ?
O2S2 S2 O5S2 154.0(11) . . ?
O6S2 S2 O5S2 100.2(16) . . ?
O1S2 S2 O4S2 56.2(11) . . ?
O3S2 S2 O4S2 151.9(11) . . ?
O2S2 S2 O4S2 59.8(11) . . ?
O6S2 S2 O4S2 110.4(16) . . ?
O5S2 S2 O4S2 108.4(15) . . ?
O1S2 S2 C2S 104.2(3) . . ?
O3S2 S2 C2S 100.4(3) . . ?
O2S2 S2 C2S 100.9(3) . . ?
O6S2 S2 C2S 123.8(12) . . ?
O5S2 S2 C2S 105.0(11) . . ?
O4S2 S2 C2S 107.8(11) . . ?
C30 N3 C5 108.5(4) . . ?
C30 N3 C4 108.3(4) . . ?
C5 N3 C4 108.7(4) . . ?
C30 N3 Pr1 108.4(3) . . ?
C5 N3 Pr1 113.1(3) . . ?
C4 N3 Pr1 109.8(3) . . ?
C10 N1 C8 107.7(4) . . ?
C10 N1 C1 107.9(4) . . ?
C8 N1 C1 108.9(4) . . ?
C10 N1 Pr1 108.9(3) . . ?
C8 N1 Pr1 110.2(3) . . ?
C1 N1 Pr1 113.1(3) . . ?
C3 N2 C20 109.1(4) . . ?
C3 N2 C2 109.8(4) . . ?
C20 N2 C2 107.3(4) . . ?
C3 N2 Pr1 112.5(3) . . ?
C20 N2 Pr1 107.3(3) . . ?
C2 N2 Pr1 110.7(3) . . ?
C41 N8 C45 118.0(5) . . ?
C41 N8 Pr1 118.6(3) . . ?
C45 N8 Pr1 123.1(3) . . ?
C21 N6 C25 117.6(5) . . ?
C21 N6 Pr1 118.4(3) . . ?
C25 N6 Pr1 123.7(3) . . ?
C7 N4 C40 109.6(4) . . ?
C7 N4 C6 109.9(4) . . ?
C40 N4 C6 107.5(4) . . ?
C7 N4 Pr1 111.9(3) . . ?
C40 N4 Pr1 107.4(3) . . ?
C6 N4 Pr1 110.4(3) . . ?
C31 N7 C35 116.6(5) . . ?
C31 N7 Pr1 118.1(3) . . ?
C35 N7 Pr1 123.9(4) . . ?
C11 N5 C15 116.1(5) . . ?
C11 N5 Pr1 117.9(3) . . ?
C15 N5 Pr1 124.4(4) . . ?
N4 C7 C8 112.7(4) . . ?
N2 C3 C4 112.1(4) . . ?
N1 C8 C7 112.0(4) . . ?
N6 C21 C22 122.6(5) . . ?
N6 C21 C20 117.4(5) . . ?
C22 C21 C20 119.9(5) . . ?
C3 C4 N3 112.8(4) . . ?
N1 C1 C2 111.3(4) . . ?
N3 C5 C6 110.7(4) . . ?
N4 C40 C41 111.6(4) . . ?
C45 C44 C43 119.9(6) . . ?
C33 C34 C35 119.5(6) . . ?
N8 C41 C42 122.1(5) . . ?
N8 C41 C40 116.7(5) . . ?
C42 C41 C40 121.2(5) . . ?
N7 C31 C32 123.4(5) . . ?
N7 C31 C30 116.9(5) . . ?
C32 C31 C30 119.7(5) . . ?
N5 C11 C12 123.2(5) . . ?
N5 C11 C10 117.0(5) . . ?
C12 C11 C10 119.8(5) . . ?
C25 C24 C23 119.2(6) . . ?
C13 C14 C15 118.6(5) . . ?
N2 C20 C21 110.8(4) . . ?
N3 C30 C31 111.4(4) . . ?
N1 C10 C11 111.0(4) . . ?
N2 C2 C1 112.0(4) . . ?
C22 C23 C24 119.7(5) . . ?
F2S2 C2S F1S2 104.6(5) . . ?
F2S2 C2S F3S2 102.1(6) . . ?
F1S2 C2S F3S2 104.9(6) . . ?
F2S2 C2S F6S2 117.8(13) . . ?
F1S2 C2S F6S2 106.1(14) . . ?
F3S2 C2S F6S2 17.6(11) . . ?
F2S2 C2S F4S2 77.3(10) . . ?
F1S2 C2S F4S2 45.7(10) . . ?
F3S2 C2S F4S2 146.9(12) . . ?
F6S2 C2S F4S2 151.8(17) . . ?
F2S2 C2S F5S2 23.1(10) . . ?
F1S2 C2S F5S2 127.6(11) . . ?
F3S2 C2S F5S2 94.2(12) . . ?
F6S2 C2S F5S2 105.9(17) . . ?
F4S2 C2S F5S2 95.7(15) . . ?
F2S2 C2S S2 114.8(5) . . ?
F1S2 C2S S2 114.9(5) . . ?
F3S2 C2S S2 114.2(5) . . ?
F6S2 C2S S2 98.8(12) . . ?
F4S2 C2S S2 95.1(10) . . ?
F5S2 C2S S2 99.7(11) . . ?
C31 C32 C33 119.2(6) . . ?
N4 C6 C5 112.1(4) . . ?
C43 C42 C41 119.2(5) . . ?
F1S1 C1S F2S1 106.6(6) . . ?
F1S1 C1S F3S1 106.5(6) . . ?
F2S1 C1S F3S1 102.4(6) . . ?
F1S1 C1S S1 115.5(5) . . ?
F2S1 C1S S1 112.1(5) . . ?
F3S1 C1S S1 112.6(5) . . ?
C23 C22 C21 118.4(5) . . ?
C42 C43 C44 118.9(5) . . ?
C11 C12 C13 119.1(6) . . ?
N5 C15 C14 123.9(6) . . ?
N7 C35 C34 123.0(6) . . ?
Cl2 C3S Cl3 112.7(3) . . ?
C44 C45 N8 121.9(5) . . ?
C34 C33 C32 118.4(5) . . ?
C14 C13 C12 119.2(5) . . ?
C24 C25 N6 122.4(5) . . ?

loop_
_geom_bond_atom_site_label_1
_geom_bond_atom_site_label_2
_geom_bond_distance
_geom_bond_site_symmetry_2
_geom_bond_publ_flag
Pr1 N6 2.660(4) . ?
Pr1 N7 2.667(4) . ?
Pr1 N5 2.671(4) . ?
Pr1 N8 2.675(4) . ?
Pr1 N1 2.676(4) . ?
Pr1 N3 2.681(4) . ?
Pr1 N4 2.697(4) . ?
Pr1 N2 2.709(4) . ?
Pr1 Cl1 2.7654(11) . ?
Cl2 C3S 1.745(6) . ?
Cl3 C3S 1.748(6) . ?
S1 O1S1 1.391(5) . ?
S1 O3S1 1.416(5) . ?
S1 O2S1 1.446(6) . ?
S1 C1S 1.805(8) . ?
S2 O1S2 1.383(6) . ?
S2 O3S2 1.431(6) . ?
S2 O2S2 1.446(6) . ?
S2 O6S2 1.46(3) . ?
S2 O5S2 1.49(3) . ?
S2 O4S2 1.56(3) . ?
S2 C2S 1.818(7) . ?
F1S1 C1S 1.293(8) . ?
F2S1 C1S 1.351(7) . ?
F3S1 C1S 1.352(7) . ?
F1S2 C2S 1.331(8) . ?
F2S2 C2S 1.323(8) . ?
F3S2 C2S 1.354(9) . ?
F4S2 C2S 1.43(2) . ?
F5S2 C2S 1.44(3) . ?
F6S2 C2S 1.36(3) . ?
N3 C30 1.480(6) . ?
N3 C5 1.485(6) . ?
N3 C4 1.500(6) . ?
N1 C10 1.472(6) . ?
N1 C8 1.492(6) . ?
N1 C1 1.493(6) . ?
N2 C3 1.468(6) . ?
N2 C20 1.483(7) . ?
N2 C2 1.490(6) . ?
N8 C41 1.327(7) . ?
N8 C45 1.373(7) . ?
N6 C21 1.339(7) . ?
N6 C25 1.366(7) . ?
N4 C7 1.475(7) . ?
N4 C40 1.475(7) . ?
N4 C6 1.495(6) . ?
N7 C31 1.331(7) . ?
N7 C35 1.347(7) . ?
N5 C11 1.328(7) . ?
N5 C15 1.365(7) . ?
C7 C8 1.501(7) . ?
C3 C4 1.496(7) . ?
C21 C22 1.389(7) . ?
C21 C20 1.509(7) . ?
C1 C2 1.510(7) . ?
C5 C6 1.518(7) . ?
C40 C41 1.505(7) . ?
C44 C45 1.357(8) . ?
C44 C43 1.378(8) . ?
C34 C33 1.355(9) . ?
C34 C35 1.380(8) . ?
C41 C42 1.397(7) . ?
C31 C32 1.375(7) . ?
C31 C30 1.492(7) . ?
C11 C12 1.378(7) . ?
C11 C10 1.510(7) . ?
C24 C25 1.359(8) . ?
C24 C23 1.380(8) . ?
C14 C13 1.349(9) . ?
C14 C15 1.374(8) . ?
C23 C22 1.370(8) . ?
C32 C33 1.381(9) . ?
C42 C43 1.364(8) . ?
C12 C13 1.388(9) . ?
